data_1554628
loop_
_publ_author_name
'Huang, Qi'
'Guo, Zhicheng'
'Liao, Longyu'
'Hao, Shilong'
'Nie, Fude'
'Li, Hongzhen'

_publ_section_title
;
 Customization of the molecular structure to modulate the crystal packing
 style of energetic materials
;
_journal_issue 5
_journal_name_full 'Molecular Systems Design &amp; Engineering'
_journal_page_first 1032
_journal_paper_doi 10.1039/C9ME00051H
_journal_volume 4
_journal_year 2019
_chemical_absolute_configuration unk
_chemical_formula_sum 'C8 H8 N10 O14'
_chemical_formula_weight 468.24
_space_group_crystal_system tetragonal
_space_group_IT_number 96
_space_group_name_Hall 'P 4nw 2abw'
_space_group_name_H-M_alt 'P 43 21 2'
_atom_sites_solution_hydrogens geom
_audit_creation_method SHELXL-2013
_audit_update_record
;
2017-06-08 deposited with the CCDC.	2019-07-18 downloaded from the CCDC.
;
_cell_angle_alpha 90
_cell_angle_beta 90
_cell_angle_gamma 90
_cell_formula_units_Z 4
_cell_length_a 7.0912(5)
_cell_length_b 7.0912(5)
_cell_length_c 34.097(4)
_cell_measurement_reflns_used 2743
_cell_measurement_temperature 293(2)
_cell_measurement_theta_max 45.292
_cell_measurement_theta_min 4.779
_cell_volume 1714.6(3)
_computing_cell_refinement 'Bruker SMART'
_computing_data_collection 'Bruker SMART'
_computing_data_reduction 'Bruker SHELXTL'
_computing_molecular_graphics 'Bruker SHELXTL'
_computing_publication_material 'Bruker SHELXTL'
_computing_structure_refinement 'SHELXL-2013 (Sheldrick, 2013)'
_computing_structure_solution 'Bruker SHELXTL'
_diffrn_ambient_temperature 293(2)
_diffrn_measured_fraction_theta_full 1.000
_diffrn_measured_fraction_theta_max 1.000
_diffrn_measurement_device_type 'CCD area detector'
_diffrn_measurement_method 'phi and omega scans'
_diffrn_radiation_type MoK\a
_diffrn_radiation_wavelength 0.71073
_diffrn_reflns_av_R_equivalents 0.0375
_diffrn_reflns_av_unetI/netI 0.0233
_diffrn_reflns_Laue_measured_fraction_full 1.000
_diffrn_reflns_Laue_measured_fraction_max 1.000
_diffrn_reflns_limit_h_max 6
_diffrn_reflns_limit_h_min -8
_diffrn_reflns_limit_k_max 8
_diffrn_reflns_limit_k_min -8
_diffrn_reflns_limit_l_max 38
_diffrn_reflns_limit_l_min -41
_diffrn_reflns_number 9946
_diffrn_reflns_point_group_measured_fraction_full 1.000
_diffrn_reflns_point_group_measured_fraction_max 1.000
_diffrn_reflns_theta_full 25.242
_diffrn_reflns_theta_max 25.497
_diffrn_reflns_theta_min 2.389
_exptl_absorpt_coefficient_mu 0.175
_exptl_absorpt_correction_T_max 0.7456
_exptl_absorpt_correction_T_min 0.6732
_exptl_absorpt_correction_type multi-scan
_exptl_absorpt_process_details sadabs
_exptl_crystal_colour colorless
_exptl_crystal_density_diffrn 1.814
_exptl_crystal_description prismatic
_exptl_crystal_F_000 952
_exptl_crystal_size_max 0.200
_exptl_crystal_size_mid 0.170
_exptl_crystal_size_min 0.110
_refine_diff_density_max 0.177
_refine_diff_density_min -0.153
_refine_diff_density_rms 0.044
_refine_ls_abs_structure_details
; 
 Flack x determined using 494 quotients [(I+)-(I-)]/[(I+)+(I-)] 
 (Parsons and Flack (2004), Acta Cryst. A60, s61). 
;
_refine_ls_abs_structure_Flack -1.2(9)
_refine_ls_extinction_method none
_refine_ls_goodness_of_fit_ref 1.083
_refine_ls_hydrogen_treatment constr
_refine_ls_matrix_type full
_refine_ls_number_parameters 146
_refine_ls_number_reflns 1603
_refine_ls_number_restraints 0
_refine_ls_restrained_S_all 1.083
_refine_ls_R_factor_all 0.0427
_refine_ls_R_factor_gt 0.0390
_refine_ls_shift/su_max 0.000
_refine_ls_shift/su_mean 0.000
_refine_ls_structure_factor_coef Fsqd
_refine_ls_weighting_details 'w=1/[\s^2^(Fo^2^)+(0.0528P)^2^+0.3367P] where P=(Fo^2^+2Fc^2^)/3'
_refine_ls_weighting_scheme calc
_refine_ls_wR_factor_gt 0.0956
_refine_ls_wR_factor_ref 0.0978
_reflns_Friedel_coverage 0.546
_reflns_Friedel_fraction_full 1.000
_reflns_Friedel_fraction_max 1.000
_reflns_number_gt 1478
_reflns_number_total 1603
_reflns_threshold_expression 'I > 2\s(I)'
_cod_data_source_file c9me00051h2.cif
_cod_data_source_block cd16604
_cod_database_code 1554628
_shelx_space_group_comment
; 
The symmetry employed for this shelxl refinement is uniquely defined 
by the following loop, which should always be used as a source of 
symmetry information in preference to the above space-group names. 
They are only intended as comments. 
;
_shelx_estimated_absorpt_t_min 0.966
_shelx_estimated_absorpt_t_max 0.981
_shelxl_version_number 2013-4

loop_
_space_group_symop_operation_xyz
'x, y, z'
'-x, -y, z+1/2'
'-y+1/2, x+1/2, z+3/4'
'y+1/2, -x+1/2, z+1/4'
'-x+1/2, y+1/2, -z+3/4'
'x+1/2, -y+1/2, -z+1/4'
'y, x, -z'
'-y, -x, -z+1/2'

loop_
_atom_site_label
_atom_site_type_symbol
_atom_site_fract_x
_atom_site_fract_y
_atom_site_fract_z
_atom_site_U_iso_or_equiv
_atom_site_adp_type
_atom_site_occupancy
_atom_site_site_symmetry_order
_atom_site_calc_flag
_atom_site_refinement_flags_posn
_atom_site_refinement_flags_adp
_atom_site_refinement_flags_occupancy
N1 N 0.4950(3) 0.4950(3) 0.0000 0.0325(7) Uani 1 2 d S T P
N2 N 0.7682(3) 0.7682(3) 0.0000 0.0429(8) Uani 1 2 d S T P
N3 N 0.6347(4) 0.9340(4) 0.05229(9) 0.0567(7) Uani 1 1 d . . .
N4 N 0.3264(3) 0.6371(3) 0.04911(7) 0.0408(6) Uani 1 1 d . . .
N5 N 0.2218(4) 0.8002(4) 0.05442(8) 0.0488(6) Uani 1 1 d . . .
N6 N -0.1530(3) 0.4015(4) 0.09007(7) 0.0457(6) Uani 1 1 d . . .
O1 O 0.6848(5) 1.0848(4) 0.03959(9) 0.0876(10) Uani 1 1 d . . .
O2 O 0.5935(5) 0.8988(4) 0.08573(7) 0.0809(9) Uani 1 1 d . . .
O3 O 0.2695(4) 0.9360(3) 0.03519(7) 0.0648(7) Uani 1 1 d . . .
O4 O 0.0925(4) 0.7921(3) 0.07727(7) 0.0664(7) Uani 1 1 d . . .
O5 O -0.0689(3) 0.4382(3) 0.05405(6) 0.0432(5) Uani 1 1 d . . .
O6 O -0.0753(4) 0.3004(4) 0.11217(8) 0.0765(8) Uani 1 1 d . . .
O7 O -0.3006(4) 0.4812(4) 0.09356(8) 0.0771(8) Uani 1 1 d . . .
C1 C 0.4829(4) 0.6410(4) 0.02424(7) 0.0327(6) Uani 1 1 d . . .
C2 C 0.6255(4) 0.7749(4) 0.02421(8) 0.0380(6) Uani 1 1 d . . .
C3 C 0.2691(4) 0.4652(4) 0.06940(8) 0.0375(6) Uani 1 1 d . . .
H3A H 0.2279 0.4986 0.0956 0.045 Uiso 1 1 calc R U .
H3B H 0.3785 0.3841 0.0720 0.045 Uiso 1 1 calc R U .
C4 C 0.1151(4) 0.3552(4) 0.04998(10) 0.0493(7) Uani 1 1 d . . .
H4A H 0.1441 0.3434 0.0223 0.059 Uiso 1 1 calc R U .
H4B H 0.1125 0.2292 0.0611 0.059 Uiso 1 1 calc R U .

loop_
_atom_site_aniso_label
_atom_site_aniso_U_11
_atom_site_aniso_U_22
_atom_site_aniso_U_33
_atom_site_aniso_U_23
_atom_site_aniso_U_13
_atom_site_aniso_U_12
N1 0.0337(10) 0.0337(10) 0.0303(15) -0.0022(9) 0.0022(9) -0.0029(13)
N2 0.0455(12) 0.0455(12) 0.0376(18) 0.0063(12) -0.0063(12) -0.0119(15)
N3 0.0754(19) 0.0436(15) 0.0512(17) -0.0105(13) -0.0060(14) -0.0104(14)
N4 0.0496(14) 0.0338(12) 0.0390(12) -0.0008(10) 0.0116(10) 0.0064(10)
N5 0.0594(16) 0.0393(14) 0.0476(14) -0.0104(12) 0.0105(13) 0.0084(12)
N6 0.0376(13) 0.0543(16) 0.0453(14) 0.0006(12) -0.0002(11) -0.0083(12)
O1 0.124(3) 0.0444(14) 0.095(2) -0.0127(14) 0.0028(18) -0.0325(15)
O2 0.132(2) 0.0674(17) 0.0435(14) -0.0201(13) -0.0031(15) -0.0086(16)
O3 0.0883(18) 0.0358(11) 0.0702(15) 0.0061(11) 0.0166(13) 0.0143(11)
O4 0.0695(16) 0.0571(14) 0.0726(16) -0.0174(12) 0.0285(14) 0.0126(12)
O5 0.0405(10) 0.0465(11) 0.0426(11) 0.0062(9) 0.0001(9) 0.0004(8)
O6 0.0679(16) 0.098(2) 0.0639(15) 0.0405(15) -0.0107(13) -0.0172(15)
O7 0.0455(14) 0.100(2) 0.0861(19) -0.0095(15) 0.0167(13) 0.0070(13)
C1 0.0411(14) 0.0307(13) 0.0264(12) 0.0019(10) 0.0013(10) 0.0016(10)
C2 0.0509(17) 0.0337(14) 0.0293(13) 0.0012(11) -0.0040(12) -0.0059(12)
C3 0.0383(15) 0.0387(15) 0.0353(14) 0.0068(11) 0.0060(11) 0.0051(11)
C4 0.0453(17) 0.0441(16) 0.0586(19) -0.0111(14) 0.0090(14) 0.0018(13)

loop_
_atom_type_symbol
_atom_type_description
_atom_type_scat_dispersion_real
_atom_type_scat_dispersion_imag
_atom_type_scat_source
C C 0.0033 0.0016 'International Tables Vol C Tables 4.2.6.8 and 6.1.1.4'
H H 0.0000 0.0000 'International Tables Vol C Tables 4.2.6.8 and 6.1.1.4'
N N 0.0061 0.0033 'International Tables Vol C Tables 4.2.6.8 and 6.1.1.4'
O O 0.0106 0.0060 'International Tables Vol C Tables 4.2.6.8 and 6.1.1.4'

loop_
_geom_angle_atom_site_label_1
_geom_angle_atom_site_label_2
_geom_angle_atom_site_label_3
_geom_angle
_geom_angle_site_symmetry_3
C1 N1 C1 119.2(3) 7
C2 N2 C2 117.1(3) 7
O2 N3 O1 126.5(3) .
O2 N3 C2 116.4(3) .
O1 N3 C2 117.1(3) .
N5 N4 C1 119.2(2) .
N5 N4 C3 119.1(2) .
C1 N4 C3 121.7(2) .
O4 N5 O3 126.8(3) .
O4 N5 N4 116.9(3) .
O3 N5 N4 116.3(2) .
O6 N6 O7 129.3(3) .
O6 N6 O5 118.6(3) .
O7 N6 O5 112.0(3) .
N6 O5 C4 113.5(2) .
N1 C1 C2 119.1(3) .
N1 C1 N4 114.5(2) .
C2 C1 N4 126.4(2) .
N2 C2 C1 122.7(3) .
N2 C2 N3 113.7(3) .
C1 C2 N3 123.6(3) .
N4 C3 C4 115.4(2) .
N4 C3 H3A 108.4 .
C4 C3 H3A 108.4 .
N4 C3 H3B 108.4 .
C4 C3 H3B 108.4 .
H3A C3 H3B 107.5 .
O5 C4 C3 114.0(2) .
O5 C4 H4A 108.8 .
C3 C4 H4A 108.8 .
O5 C4 H4B 108.8 .
C3 C4 H4B 108.8 .
H4A C4 H4B 107.7 .

loop_
_geom_bond_atom_site_label_1
_geom_bond_atom_site_label_2
_geom_bond_distance
_geom_bond_site_symmetry_2
N1 C1 1.327(3) .
N1 C1 1.328(3) 7
N2 C2 1.307(3) .
N2 C2 1.307(3) 7
N3 O2 1.203(4) .
N3 O1 1.207(4) .
N3 C2 1.481(4) .
N4 N5 1.385(3) .
N4 C1 1.397(3) .
N4 C3 1.460(3) .
N5 O4 1.204(3) .
N5 O3 1.214(3) .
N6 O6 1.177(3) .
N6 O7 1.195(4) .
N6 O5 1.390(3) .
O5 C4 1.438(4) .
C1 C2 1.387(4) .
C3 C4 1.496(4) .
C3 H3A 0.9700 .
C3 H3B 0.9700 .
C4 H4A 0.9700 .
C4 H4B 0.9700 .

loop_
_geom_hbond_atom_site_label_D
_geom_hbond_atom_site_label_H
_geom_hbond_atom_site_label_A
_geom_hbond_distance_DH
_geom_hbond_distance_HA
_geom_hbond_distance_DA
_geom_hbond_angle_DHA
_geom_hbond_site_symmetry_A
C4 H4B O3 0.97 2.52 3.207(4) 128.0 1_545
C4 H4A O3 0.97 2.51 3.227(4) 130.8 7_455
C3 H3B O7 0.97 2.49 3.163(4) 126.5 1_655
C3 H3B O6 0.97 2.62 3.195(4) 118.4 6
C3 H3A O2 0.97 2.63 3.598(4) 175.6 6_465

loop_
_geom_torsion_atom_site_label_1
_geom_torsion_atom_site_label_2
_geom_torsion_atom_site_label_3
_geom_torsion_atom_site_label_4
_geom_torsion
_geom_torsion_site_symmetry_1
C1 N4 N5 O4 -177.2(3) .
C3 N4 N5 O4 3.3(4) .
C1 N4 N5 O3 3.4(4) .
C3 N4 N5 O3 -176.0(3) .
O6 N6 O5 C4 -4.6(4) .
O7 N6 O5 C4 175.8(3) .
C1 N1 C1 C2 -1.45(17) 7
C1 N1 C1 N4 -178.5(2) 7
N5 N4 C1 N1 -135.3(2) .
C3 N4 C1 N1 44.2(3) .
N5 N4 C1 C2 48.0(4) .
C3 N4 C1 C2 -132.6(3) .
C2 N2 C2 C1 -1.54(19) 7
C2 N2 C2 N3 176.3(3) 7
N1 C1 C2 N2 3.1(4) .
N4 C1 C2 N2 179.7(2) .
N1 C1 C2 N3 -174.5(2) .
N4 C1 C2 N3 2.1(4) .
O2 N3 C2 N2 -137.1(3) .
O1 N3 C2 N2 42.0(4) .
O2 N3 C2 C1 40.8(4) .
O1 N3 C2 C1 -140.1(3) .
N5 N4 C3 C4 82.3(3) .
C1 N4 C3 C4 -97.2(3) .
N6 O5 C4 C3 -80.2(3) .
N4 C3 C4 O5 -74.7(3) .
